data_7009049
loop_
_publ_author_name
'Bhandari, Sonali'
'Frost, Christopher G.'
'Hague, Catherine E.'
'Mahon, Mary F.'
'Molloy, Kieran C.'

_publ_section_title
;
 Synthesis of functionalised (triorganostannyl)tetrazoles:
 supramolecular structures of
 n-[2-(triorganostannyl)tetrazol-5-yl]pyridine (n&#x2005;=&#x2005;2, 3
 or 4)&#x2020;
;
_journal_issue 5
_journal_name_full 'Journal of the Chemical Society, Dalton Transactions'
_journal_page_first 663
_journal_paper_doi 10.1039/a908380d
_journal_year 2000
_chemical_formula_sum 'C12 H21 N5 O Sn'
_chemical_formula_weight 370.03
_chemical_name_systematic
; 
 ? 
;
_space_group_IT_number 60
_symmetry_cell_setting orthorhombic
_symmetry_space_group_name_Hall '-P 2ac 2b'
_symmetry_space_group_name_H-M 'P b n a'
_atom_sites_solution_hydrogens geom
_atom_sites_solution_primary direct
_atom_sites_solution_secondary difmap
_audit_creation_method SHELXL
_cell_angle_alpha 90.00
_cell_angle_beta 90.00
_cell_angle_gamma 90.00
_cell_formula_units_Z 8
_cell_length_a 13.781(2)
_cell_length_b 14.764(2)
_cell_length_c 16.227(3)
_cell_measurement_temperature 293(2)
_cell_volume 3301.6(9)
_computing_structure_refinement 'SHELXL-93 (Sheldrick, 1993)'
_computing_structure_solution 'SHELXS-86 (Sheldrick, 1990)'
_diffrn_ambient_temperature 293(2)
_diffrn_radiation_monochromator graphite
_diffrn_radiation_source 'fine-focus sealed tube'
_diffrn_radiation_wavelength 0.70930
_diffrn_reflns_av_R_equivalents 0.0000
_diffrn_reflns_av_sigmaI/netI 0.0251
_diffrn_reflns_limit_h_max 0
_diffrn_reflns_limit_h_min -15
_diffrn_reflns_limit_k_max 16
_diffrn_reflns_limit_k_min 0
_diffrn_reflns_limit_l_max 18
_diffrn_reflns_limit_l_min 0
_diffrn_reflns_number 2589
_diffrn_reflns_theta_max 23.91
_diffrn_reflns_theta_min 2.37
_exptl_absorpt_coefficient_mu 1.549
_exptl_crystal_density_diffrn 1.489
_exptl_crystal_F_000 1488
_exptl_crystal_size_max 0.2
_exptl_crystal_size_mid 0.2
_exptl_crystal_size_min 0.2
_refine_diff_density_max 0.639
_refine_diff_density_min -0.754
_refine_diff_density_rms 0.095
_refine_ls_extinction_coef 0.0035(3)
_refine_ls_extinction_expression Fc^*^=kFc[1+0.001xFc^2^\l^3^/sin(2\q)]^-1/4^
_refine_ls_extinction_method SHELXL
_refine_ls_goodness_of_fit_all 1.135
_refine_ls_goodness_of_fit_obs 1.116
_refine_ls_matrix_type full
_refine_ls_number_parameters 184
_refine_ls_number_reflns 2582
_refine_ls_number_restraints 2
_refine_ls_restrained_S_all 1.148
_refine_ls_restrained_S_obs 1.116
_refine_ls_R_factor_all 0.0797
_refine_ls_R_factor_obs 0.0450
_refine_ls_shift/esd_max 0.191
_refine_ls_shift/esd_mean 0.005
_refine_ls_structure_factor_coef Fsqd
_refine_ls_weighting_details 'w=1/[\s^2^(Fo^2^)+(0.0652P)^2^+4.1402P] where P=(Fo^2^+2Fc^2^)/3'
_refine_ls_weighting_scheme calc
_refine_ls_wR_factor_all 0.1351
_refine_ls_wR_factor_obs 0.1097
_reflns_number_observed 1858
_reflns_number_total 2589
_reflns_observed_criterion >2sigma(I)
_cod_data_source_file a908380d.txt
_cod_data_source_block 96kcm1
_cod_depositor_comments
;
The following automatic conversions were performed:
'_symmetry_cell_setting' value 'Orthorhombic' changed to 'orthorhombic'
according to '/home/saulius/struct/CIF-dictionaries/cif_core.dic'
dictionary named 'cif_core.dic' version 2.4.1 from 2010-06-29.

Automatic conversion script
Id: cif_fix_enum 1527 2010-12-29 10:47:43Z saulius 

The following automatic conversions were performed:

'_refine_ls_weighting_scheme' value 'calc
w=1/[\s^2^(Fo^2^)+(0.0652P)^2^+4.1402P] where P=(Fo^2^+2Fc^2^)/3' was
changed to 'calc'. New tag '_refine_ls_weighting_details' was
created. The value of the new tag was set to
'w=1/[\s^2^(Fo^2^)+(0.0652P)^2^+4.1402P] where P=(Fo^2^+2Fc^2^)/3'.

Automatic conversion script
Id: cif_fix_values 3143 2015-03-26 13:38:13Z robertas 
;
_cod_original_sg_symbol_H-M Pbna
_cod_database_code 7009049

loop_
_symmetry_equiv_pos_as_xyz
'x, y, z'
'-x+1/2, y+1/2, -z+1/2'
'x, -y+1/2, -z'
'-x+1/2, -y, z+1/2'
'-x, -y, -z'
'x-1/2, -y-1/2, z-1/2'
'-x, y-1/2, z'
'x-1/2, y, -z-1/2'

loop_
_atom_site_aniso_label
_atom_site_aniso_U_11
_atom_site_aniso_U_22
_atom_site_aniso_U_33
_atom_site_aniso_U_23
_atom_site_aniso_U_13
_atom_site_aniso_U_12
Sn1 0.0897(4) 0.0627(3) 0.0548(3) -0.0063(2) -0.0124(2) 0.0108(2)
O1 0.103(3) 0.057(3) 0.065(3) -0.003(2) -0.016(3) 0.017(3)
N1 0.102(4) 0.065(3) 0.065(3) -0.006(3) -0.016(3) 0.023(3)
N2 0.095(4) 0.068(3) 0.057(3) -0.003(3) -0.014(3) 0.016(3)
N3 0.083(4) 0.063(3) 0.057(3) -0.009(3) -0.012(3) 0.006(3)
N4 0.095(4) 0.068(3) 0.060(3) -0.005(3) -0.018(3) 0.012(3)
N5 0.081(4) 0.071(4) 0.064(3) -0.001(3) -0.009(3) 0.000(3)
C1 0.062(3) 0.051(3) 0.059(3) -0.003(3) -0.004(3) -0.001(3)
C2 0.063(4) 0.052(3) 0.058(3) -0.002(3) -0.001(3) 0.002(3)
C3 0.097(5) 0.074(5) 0.072(4) -0.008(3) -0.003(4) 0.018(4)
C4 0.102(6) 0.081(5) 0.096(6) -0.012(5) -0.018(5) 0.041(4)
C5 0.085(5) 0.078(5) 0.091(5) 0.013(4) -0.023(4) 0.007(4)
C6 0.069(4) 0.056(3) 0.058(3) 0.001(3) -0.005(3) -0.003(3)
C7 0.132(8) 0.175(12) 0.145(10) 0.053(9) -0.015(9) 0.039(9)
C8 0.177(13) 0.135(11) 0.354(27) -0.059(13) -0.141(16) 0.048(10)
C9 0.264(20) 0.187(15) 0.262(19) -0.108(15) -0.168(18) 0.140(14)
C10 0.268(24) 0.295(25) 0.435(40) -0.181(28) -0.203(29) 0.150(21)
C11 0.176(15) 0.385(32) 0.537(44) 0.358(34) 0.174(23) 0.089(18)
C12 0.353(36) 0.686(69) 0.364(35) 0.033(37) 0.153(30) -0.312(43)

loop_
_atom_site_label
_atom_site_type_symbol
_atom_site_fract_x
_atom_site_fract_y
_atom_site_fract_z
_atom_site_U_iso_or_equiv
_atom_site_thermal_displace_type
_atom_site_occupancy
_atom_site_calc_flag
_atom_site_refinement_flags
_atom_site_disorder_group
Sn1 Sn 0.03388(4) 0.21565(3) 0.21725(3) 0.0691(3) Uani 1 d . .
O1 O 0.1599(4) 0.1176(3) 0.2549(3) 0.0748(12) Uani 1 d D .
H1A H 0.1662(45) 0.0596(24) 0.2302(32) 0.067(18) Uiso 1 d D .
H1B H 0.1719(43) 0.1060(38) 0.3133(19) 0.064(17) Uiso 1 d D .
N1 N -0.0870(5) 0.3196(4) 0.1828(3) 0.077(2) Uani 1 d . .
N2 N -0.1393(4) 0.3216(4) 0.1136(3) 0.0735(15) Uani 1 d . .
N3 N -0.1612(4) 0.4458(3) 0.1867(3) 0.0677(14) Uani 1 d . .
N4 N -0.0996(5) 0.3920(4) 0.2275(3) 0.074(2) Uani 1 d . .
N5 N -0.3170(4) 0.4248(4) -0.0807(3) 0.0717(14) Uani 1 d . .
C1 C -0.1846(4) 0.4011(4) 0.1180(4) 0.0574(14) Uani 1 d . .
C2 C -0.2498(4) 0.4365(4) 0.0547(3) 0.0579(15) Uani 1 d . .
C3 C -0.3034(5) 0.5150(5) 0.0677(4) 0.081(2) Uani 1 d . .
H3 H -0.2992(5) 0.5457(5) 0.1176(4) 0.097 Uiso 1 calc R .
C4 C -0.3627(6) 0.5467(5) 0.0062(5) 0.093(2) Uani 1 d . .
H4 H -0.3997(6) 0.5987(5) 0.0137(5) 0.112 Uiso 1 calc R .
C5 C -0.3660(5) 0.5003(6) -0.0659(5) 0.085(2) Uani 1 d . .
H5 H -0.4052(5) 0.5229(6) -0.1077(5) 0.102 Uiso 1 calc R .
C6 C -0.2604(5) 0.3940(4) -0.0204(3) 0.0609(15) Uani 1 d . .
H6 H -0.2260(5) 0.3407(4) -0.0295(3) 0.073 Uiso 1 calc R .
C7 C -0.0027(10) 0.2365(10) 0.3504(8) 0.151(4) Uani 1 d . .
H7A H -0.0684(10) 0.2592(10) 0.3564(8) 0.181 Uiso 1 calc R .
H7B H 0.0031(10) 0.1801(10) 0.3808(8) 0.181 Uiso 1 calc R .
C8 C 0.0620(11) 0.2976(9) 0.3778(14) 0.222(10) Uani 1 d . .
H8A H 0.1071(74) 0.2686(26) 0.4143(82) 0.333 Uiso 1 calc R .
H8B H 0.0286(17) 0.3450(60) 0.4068(89) 0.333 Uiso 1 calc R .
H8C H 0.0964(84) 0.3230(81) 0.3318(16) 0.333 Uiso 1 calc R .
C9 C -0.0532(14) 0.0987(11) 0.1711(13) 0.237(11) Uani 1 d . .
H9A H -0.0426(14) 0.0459(11) 0.2055(13) 0.285 Uiso 1 calc R .
H9B H -0.1218(14) 0.1133(11) 0.1719(13) 0.285 Uiso 1 calc R .
C10 C -0.0229(16) 0.0817(16) 0.0911(19) 0.333(18) Uani 1 d . .
H10A H -0.0592(169) 0.1188(163) 0.0536(25) 0.499 Uiso 1 calc R .
H10B H -0.0334(218) 0.0190(53) 0.0783(71) 0.499 Uiso 1 calc R .
H10C H 0.0449(59) 0.0955(210) 0.0862(56) 0.499 Uiso 1 calc R .
C11 C 0.1299(14) 0.2853(17) 0.1475(18) 0.366(22) Uani 1 d . .
H11A H 0.0888(14) 0.2891(17) 0.0990(18) 0.439 Uiso 1 calc R .
H11B H 0.1198(14) 0.3432(17) 0.1744(18) 0.439 Uiso 1 calc R .
C12 C 0.1880(21) 0.3018(26) 0.1204(18) 0.468(28) Uani 1 d . .
H12A H 0.1738(63) 0.3445(315) 0.0774(253) 0.702 Uiso 1 calc R .
H12B H 0.2176(229) 0.2488(63) 0.0970(324) 0.702 Uiso 1 calc R .
H12C H 0.2317(179) 0.3288(386) 0.1594(83) 0.702 Uiso 1 calc R .

loop_
_atom_type_symbol
_atom_type_description
_atom_type_scat_dispersion_real
_atom_type_scat_dispersion_imag
_atom_type_scat_source
C C 0.0033 0.0016 'International Tables Vol C Tables 4.2.6.8 and 6.1.1.4'
H H 0.0000 0.0000 'International Tables Vol C Tables 4.2.6.8 and 6.1.1.4'
N N 0.0061 0.0033 'International Tables Vol C Tables 4.2.6.8 and 6.1.1.4'
O O 0.0106 0.0060 'International Tables Vol C Tables 4.2.6.8 and 6.1.1.4'
Sn Sn -0.6537 1.4246 'International Tables Vol C Tables 4.2.6.8 and 6.1.1.4'

loop_
_geom_angle_atom_site_label_1
_geom_angle_atom_site_label_2
_geom_angle_atom_site_label_3
_geom_angle
_geom_angle_site_symmetry_1
_geom_angle_site_symmetry_3
_geom_angle_publ_flag
C11 Sn1 C9 123.8(12) . . ?
C11 Sn1 C7 128.2(11) . . ?
C9 Sn1 C7 108.0(8) . . ?
C11 Sn1 N1 89.9(5) . . ?
C9 Sn1 N1 92.6(4) . . ?
C7 Sn1 N1 88.8(3) . . ?
C11 Sn1 O1 88.6(5) . . ?
C9 Sn1 O1 90.5(4) . . ?
C7 Sn1 O1 90.0(3) . . ?
N1 Sn1 O1 177.0(2) . . ?
N4 N1 N2 112.2(5) . . ?
N4 N1 Sn1 120.1(4) . . ?
N2 N1 Sn1 127.0(4) . . ?
C1 N2 N1 103.1(5) . . ?
C1 N3 N4 105.8(5) . . ?
N1 N4 N3 107.2(5) . . ?
C5 N5 C6 116.9(6) . . ?
N2 C1 N3 111.6(5) . . ?
N2 C1 C2 124.4(5) . . ?
N3 C1 C2 123.9(5) . . ?
C6 C2 C3 117.2(6) . . ?
C6 C2 C1 121.5(5) . . ?
C3 C2 C1 121.2(5) . . ?
C4 C3 C2 119.4(6) . . ?
C5 C4 C3 118.3(7) . . ?
N5 C5 C4 124.4(7) . . ?
N5 C6 C2 123.7(6) . . ?
C8 C7 Sn1 105.2(13) . . ?
C10 C9 Sn1 107.0(19) . . ?
C12 C11 Sn1 161.0(31) . . ?

loop_
_geom_bond_atom_site_label_1
_geom_bond_atom_site_label_2
_geom_bond_distance
_geom_bond_site_symmetry_2
_geom_bond_publ_flag
Sn1 C11 2.022(15) . ?
Sn1 C9 2.23(2) . ?
Sn1 C7 2.240(14) . ?
Sn1 N1 2.333(6) . ?
Sn1 O1 2.342(4) . ?
N1 N4 1.303(7) . ?
N1 N2 1.335(7) . ?
N2 C1 1.331(7) . ?
N3 C1 1.334(7) . ?
N3 N4 1.338(7) . ?
N5 C5 1.325(9) . ?
N5 C6 1.331(7) . ?
C1 C2 1.463(8) . ?
C2 C6 1.379(8) . ?
C2 C3 1.390(9) . ?
C3 C4 1.371(9) . ?
C4 C5 1.357(10) . ?
C7 C8 1.34(2) . ?
C9 C10 1.39(3) . ?
C11 C12 0.95(2) . ?
